data_2234518
loop_
_publ_author_name
'Zhang, Xin'
'Wen, Lei'
'Chen, Hong-Ming'
'Mi, Jin-Xiao'
'Huang, Ya-Xi'

_publ_section_title
;
 Tetraaquatetramanganese(II)
 <i>catena</i>-[germanodihydroxidodi(hydrogenphosphate)diphosphate]
;
_journal_coeditor_code BR2199
_journal_issue 5
_journal_name_full 'Acta Crystallographica Section E'
_journal_page_first i37
_journal_page_last i38
_journal_paper_doi 10.1107/S160053681201673X
_journal_volume 68
_journal_year 2012
_chemical_formula_iupac 'Mn4 (H2 O)4 [Ge (O H)2 (H P O4)2 (P O4)2]'
_chemical_formula_structural 'Mn4 (H2 O)4 [Ge (O H)2 (H P O4)2 (P O4)2]'
_chemical_formula_sum 'Ge H12 Mn4 O22 P4'
_chemical_formula_weight 780.33
_chemical_name_systematic
;
Tetraaquatetramanganese(II)
<i>catena</i>-[germanodihydroxidodi(hydrogenphosphate)diphosphate]
;
_space_group_IT_number 14
_symmetry_cell_setting monoclinic
_symmetry_space_group_name_Hall '-P 2yn'
_symmetry_space_group_name_H-M 'P 1 21/n 1'
_atom_sites_solution_hydrogens geom
_atom_sites_solution_primary direct
_atom_sites_solution_secondary difmap
_audit_creation_method SHELXL-97
_cell_angle_alpha 90.00
_cell_angle_beta 98.506(4)
_cell_angle_gamma 90.00
_cell_formula_units_Z 2
_cell_length_a 6.5336(3)
_cell_length_b 16.3869(7)
_cell_length_c 7.7048(3)
_cell_measurement_temperature 173(2)
_cell_measurement_theta_max 32.53
_cell_measurement_theta_min 3.0
_cell_volume 815.84(6)
_computing_cell_refinement
;
<i>CrysAlis CCD</i> (Oxford Diffraction, 2005)
;
_computing_data_collection
;
<i>CrysAlis CCD</i> (Oxford Diffraction, 2005)
;
_computing_data_reduction
;
<i>CrysAlis CCD</i> (Oxford Diffraction, 2005)
;
_computing_molecular_graphics
;
DIAMOND (Brandenburg, 2005) and ATOMS (Dowty, 2004)
;
_computing_publication_material
;
SHELXL97 (Sheldrick, 2008) and WinGX (Farrugia, 1999)
;
_computing_structure_refinement 'SHELXL97 (Sheldrick, 2008)'
_computing_structure_solution 'SHELXS97 (Sheldrick, 2008)'
_diffrn_ambient_temperature 173(2)
_diffrn_measured_fraction_theta_full 0.999
_diffrn_measured_fraction_theta_max 0.877
_diffrn_measurement_device_type 'Oxford Diffraction CCD area-detector'
_diffrn_measurement_method '326 images,\D\w=1\%, Exp time: 40 s.'
_diffrn_radiation_monochromator graphite
_diffrn_radiation_source 'fine-focus sealed tube'
_diffrn_radiation_type MoK\a
_diffrn_radiation_wavelength 0.71073
_diffrn_reflns_av_R_equivalents 0.0486
_diffrn_reflns_av_sigmaI/netI 0.0707
_diffrn_reflns_limit_h_max 8
_diffrn_reflns_limit_h_min -8
_diffrn_reflns_limit_k_max 21
_diffrn_reflns_limit_k_min -23
_diffrn_reflns_limit_l_max 5
_diffrn_reflns_limit_l_min -10
_diffrn_reflns_number 5173
_diffrn_reflns_theta_full 27.50
_diffrn_reflns_theta_max 30.68
_diffrn_reflns_theta_min 2.95
_diffrn_standards_number 0
_exptl_absorpt_coefficient_mu 5.350
_exptl_absorpt_correction_T_max 0.765
_exptl_absorpt_correction_T_min 0.604
_exptl_absorpt_correction_type multi-scan
_exptl_absorpt_process_details
;
(<i>CrysAlis CCD</i>; Oxford Diffraction, 2005)
;
_exptl_crystal_colour 'light pink'
_exptl_crystal_density_diffrn 3.176
_exptl_crystal_density_method 'not measured'
_exptl_crystal_description block-shaped
_exptl_crystal_F_000 760
_exptl_crystal_size_max 0.10
_exptl_crystal_size_mid 0.08
_exptl_crystal_size_min 0.05
_refine_diff_density_max 0.674
_refine_diff_density_min -0.713
_refine_ls_extinction_coef 0.0025(3)
_refine_ls_extinction_expression Fc^*^=kFc[1+0.001xFc^2^\l^3^/sin(2\q)]^-1/4^
_refine_ls_extinction_method 'SHELXL97 (Sheldrick, 2008)'
_refine_ls_goodness_of_fit_ref 1.105
_refine_ls_hydrogen_treatment mixed
_refine_ls_matrix_type full
_refine_ls_number_parameters 158
_refine_ls_number_reflns 2215
_refine_ls_number_restraints 5
_refine_ls_restrained_S_all 1.105
_refine_ls_R_factor_all 0.0581
_refine_ls_R_factor_gt 0.0423
_refine_ls_shift/su_max 0.000
_refine_ls_shift/su_mean 0.000
_refine_ls_structure_factor_coef Fsqd
_refine_ls_weighting_details 'calc w=1/[\s^2^(Fo^2^)+(0.0070P)^2^+0.0000P] where P=(Fo^2^+2Fc^2^)/3'
_refine_ls_weighting_scheme calc
_refine_ls_wR_factor_gt 0.0610
_refine_ls_wR_factor_ref 0.0642
_reflns_number_gt 1808
_reflns_number_total 2215
_reflns_threshold_expression I>2\s(I)
_cod_data_source_file br2199.cif
_cod_data_source_block I
_cod_original_sg_symbol_H-M 'P 21/n'
_cod_database_code 2234518
_cod_database_fobs_code 2234518

loop_
_symmetry_equiv_pos_as_xyz
'x, y, z'
'-x+1/2, y+1/2, -z+1/2'
'-x, -y, -z'
'x-1/2, -y-1/2, z-1/2'

loop_
_atom_site_type_symbol
_atom_site_label
_atom_site_fract_x
_atom_site_fract_y
_atom_site_fract_z
_atom_site_U_iso_or_equiv
_atom_site_adp_type
_atom_site_calc_flag
_atom_site_refinement_flags
_atom_site_occupancy
_atom_site_symmetry_multiplicity
Ge Ge1 0.0000 0.0000 0.5000 0.00570(15) Uani d S 1 2
Mn Mn1 0.33624(9) 0.13618(4) 0.73967(8) 0.00616(15) Uani d . 1 4
Mn Mn2 0.10405(9) 0.27193(4) 0.97488(8) 0.00687(15) Uani d . 1 4
P P1 0.85555(15) 0.10913(6) 0.78765(14) 0.0048(2) Uani d . 1 4
P P2 0.06543(15) 0.18774(6) 0.37557(14) 0.0048(2) Uani d . 1 4
O O1 0.0486(5) 0.3570(2) 0.7515(5) 0.0212(8) Uani d D 1 4
O O2 0.3396(5) 0.05675(19) 0.9714(4) 0.0169(7) Uani d D 1 4
O O3 0.6508(4) 0.13783(16) 0.6846(4) 0.0068(6) Uani d . 1 4
O O4 0.0282(4) 0.17242(16) 0.7897(4) 0.0075(6) Uani d . 1 4
O O5 0.0928(4) 0.18148(16) 0.1813(4) 0.0071(6) Uani d . 1 4
O O6 0.2743(4) 0.20020(16) 0.4915(4) 0.0063(6) Uani d . 1 4
O O7 0.4116(4) 0.24382(15) 0.9032(4) 0.0071(6) Uani d . 1 4
O O8 0.2712(4) 0.02156(17) 0.5966(4) 0.0099(6) Uani d . 1 4
O O9 0.8236(4) 0.09402(17) 0.9835(4) 0.0094(6) Uani d D 1 4
O O10 0.9176(4) 0.02614(16) 0.7215(4) 0.0078(6) Uani d . 1 4
O O11 -0.0403(4) 0.10841(16) 0.4270(4) 0.0074(6) Uani d . 1 4
H H1 0.101(8) 0.336(3) 0.672(5) 0.050 Uiso d D 1 4
H H2 0.117(8) 0.399(2) 0.768(8) 0.050 Uiso d D 1 4
H H3 0.252(6) 0.020(2) 0.959(8) 0.050 Uiso d D 1 4
H H4 0.364(9) 0.076(3) 1.070(3) 0.050 Uiso d D 1 4
H H5 0.296 0.014 0.495 0.050 Uiso d D 1 4
H H6 0.917(6) 0.111(3) 1.056(6) 0.050 Uiso d D 1 4

loop_
_atom_site_aniso_label
_atom_site_aniso_U_11
_atom_site_aniso_U_22
_atom_site_aniso_U_33
_atom_site_aniso_U_12
_atom_site_aniso_U_13
_atom_site_aniso_U_23
Ge1 0.0067(3) 0.0038(3) 0.0065(3) -0.0004(2) 0.0006(2) -0.0006(2)
Mn1 0.0059(3) 0.0056(3) 0.0069(3) 0.0000(2) 0.0010(2) -0.0001(2)
Mn2 0.0075(3) 0.0062(3) 0.0069(3) -0.0002(2) 0.0011(2) -0.0009(3)
P1 0.0050(5) 0.0048(5) 0.0048(5) -0.0003(4) 0.0008(4) 0.0003(4)
P2 0.0048(5) 0.0038(5) 0.0056(5) 0.0009(4) 0.0006(4) 0.0006(4)
O1 0.0201(19) 0.024(2) 0.0185(19) -0.0062(15) -0.0014(15) 0.0063(16)
O2 0.0222(18) 0.0140(18) 0.0122(17) -0.0081(13) -0.0054(15) 0.0033(14)
O3 0.0040(13) 0.0076(15) 0.0088(15) -0.0006(11) 0.0005(12) 0.0015(12)
O4 0.0070(14) 0.0081(15) 0.0083(15) -0.0002(11) 0.0043(12) -0.0025(11)
O5 0.0092(14) 0.0059(15) 0.0061(15) -0.0004(11) 0.0003(12) 0.0024(11)
O6 0.0042(13) 0.0082(15) 0.0061(15) 0.0010(11) -0.0010(11) 0.0011(11)
O7 0.0080(14) 0.0040(14) 0.0090(15) 0.0000(11) 0.0000(12) -0.0013(12)
O8 0.0097(14) 0.0117(16) 0.0087(15) -0.0027(11) 0.0023(12) -0.0027(12)
O9 0.0110(15) 0.0136(16) 0.0031(15) -0.0034(12) -0.0009(12) 0.0003(12)
O10 0.0119(14) 0.0037(14) 0.0078(15) 0.0001(11) 0.0018(12) -0.0005(11)
O11 0.0089(14) 0.0038(14) 0.0092(15) 0.0008(11) 0.0000(12) 0.0004(12)

loop_
_atom_type_symbol
_atom_type_description
_atom_type_scat_dispersion_real
_atom_type_scat_dispersion_imag
_atom_type_scat_source
H H 0.0000 0.0000 'International Tables Vol C Tables 4.2.6.8 and 6.1.1.4'
Ge Ge 0.1547 1.8001 'International Tables Vol C Tables 4.2.6.8 and 6.1.1.4'
Mn Mn 0.3368 0.7283 'International Tables Vol C Tables 4.2.6.8 and 6.1.1.4'
O O 0.0106 0.0060 'International Tables Vol C Tables 4.2.6.8 and 6.1.1.4'
P P 0.1023 0.0942 'International Tables Vol C Tables 4.2.6.8 and 6.1.1.4'

loop_
_geom_angle_atom_site_label_1
_geom_angle_atom_site_label_2
_geom_angle_atom_site_label_3
_geom_angle_site_symmetry_1
_geom_angle_site_symmetry_3
_geom_angle
_geom_angle_publ_flag
O8 Ge1 O8 3_556 . 180.00(7) no
O8 Ge1 O11 3_556 3_556 91.35(12) no
O8 Ge1 O11 . 3_556 88.65(12) no
O8 Ge1 O11 3_556 . 88.65(12) no
O8 Ge1 O11 . . 91.35(12) no
O11 Ge1 O11 3_556 . 180.0 no
O8 Ge1 O10 3_556 1_455 91.28(12) no
O8 Ge1 O10 . 1_455 88.72(12) no
O11 Ge1 O10 3_556 1_455 89.43(12) no
O11 Ge1 O10 . 1_455 90.57(12) no
O8 Ge1 O10 3_556 3_656 88.72(12) no
O8 Ge1 O10 . 3_656 91.28(12) no
O11 Ge1 O10 3_556 3_656 90.57(12) no
O11 Ge1 O10 . 3_656 89.43(12) no
O10 Ge1 O10 1_455 3_656 180.0 no
O3 Mn1 O6 . . 83.08(10) no
O3 Mn1 O7 . . 87.89(10) no
O6 Mn1 O7 . . 96.60(10) no
O3 Mn1 O4 . . 163.50(10) no
O6 Mn1 O4 . . 88.13(10) no
O7 Mn1 O4 . . 79.25(10) no
O3 Mn1 O8 . . 91.79(10) no
O6 Mn1 O8 . . 88.50(10) no
O7 Mn1 O8 . . 174.81(11) no
O4 Mn1 O8 . . 101.94(10) no
O3 Mn1 O2 . . 105.70(12) no
O6 Mn1 O2 . . 167.96(11) no
O7 Mn1 O2 . . 92.02(11) no
O4 Mn1 O2 . . 85.22(12) no
O8 Mn1 O2 . . 83.08(11) no
O4 Mn2 O3 . 4_566 171.44(11) no
O4 Mn2 O5 . 1_556 86.56(10) no
O3 Mn2 O5 4_566 1_556 86.36(10) no
O4 Mn2 O1 . . 88.11(12) no
O3 Mn2 O1 4_566 . 97.96(12) no
O5 Mn2 O1 1_556 . 168.39(12) no
O4 Mn2 O7 . . 78.87(10) no
O3 Mn2 O7 4_566 . 107.09(10) no
O5 Mn2 O7 1_556 . 99.81(10) no
O1 Mn2 O7 . . 89.26(12) no
O4 Mn2 O6 . 4_566 93.62(10) no
O3 Mn2 O6 4_566 4_566 81.31(10) no
O5 Mn2 O6 1_556 4_566 87.72(10) no
O1 Mn2 O6 . 4_566 82.32(12) no
O7 Mn2 O6 . 4_566 168.93(11) no
O3 P1 O10 . . 110.87(15) no
O3 P1 O4 . 1_655 112.63(16) no
O10 P1 O4 . 1_655 112.02(16) no
O3 P1 O9 . . 108.50(16) no
O10 P1 O9 . . 105.01(16) no
O4 P1 O9 1_655 . 107.40(16) no
O6 P2 O5 . . 110.80(16) no
O6 P2 O7 . 4_565 111.45(15) no
O5 P2 O7 . 4_565 110.81(16) no
O6 P2 O11 . . 110.82(15) no
O5 P2 O11 . . 108.25(16) no
O7 P2 O11 4_565 . 104.49(16) no
H1 O1 H2 . . 101(6) no
H3 O2 H4 . . 115(6) no
P1 O3 Mn1 . . 132.90(17) no
P1 O3 Mn2 . 4_665 127.70(16) no
Mn1 O3 Mn2 . 4_665 96.96(10) no
P1 O4 Mn2 1_455 . 127.63(17) no
P1 O4 Mn1 1_455 . 120.69(15) no
Mn2 O4 Mn1 . . 101.13(10) no
P2 O5 Mn2 . 1_554 133.27(16) no
P2 O6 Mn1 . . 119.00(15) no
P2 O6 Mn2 . 4_665 141.41(17) no
Mn1 O6 Mn2 . 4_665 95.39(10) no
P2 O7 Mn1 4_666 . 127.21(17) no
P2 O7 Mn2 4_666 . 121.22(15) no
Mn1 O7 Mn2 . . 100.20(10) no
Ge1 O8 Mn1 . . 118.00(13) no
P1 O10 Ge1 . 1_655 128.35(17) no
P2 O11 Ge1 . . 145.55(17) no

loop_
_geom_bond_atom_site_label_1
_geom_bond_atom_site_label_2
_geom_bond_site_symmetry_2
_geom_bond_distance
_geom_bond_publ_flag
Ge1 O8 3_556 1.851(3) no
Ge1 O8 . 1.851(3) no
Ge1 O11 3_556 1.870(3) no
Ge1 O11 . 1.870(3) no
Ge1 O10 1_455 1.913(3) no
Ge1 O10 3_656 1.913(3) no
Ge1 H5 . 1.9535 no
Mn1 O3 . 2.159(3) no
Mn1 O6 . 2.166(3) no
Mn1 O7 . 2.181(3) no
Mn1 O4 . 2.186(3) no
Mn1 O8 . 2.188(3) no
Mn1 O2 . 2.207(3) no
Mn2 O4 . 2.175(3) no
Mn2 O3 4_566 2.178(3) no
Mn2 O5 1_556 2.183(3) no
Mn2 O1 . 2.203(4) no
Mn2 O7 . 2.210(3) no
Mn2 O6 4_566 2.225(3) no
P1 O3 . 1.525(3) no
P1 O10 . 1.528(3) no
P1 O4 1_655 1.531(3) no
P1 O9 . 1.573(3) no
P2 O6 . 1.530(3) no
P2 O5 . 1.537(3) no
P2 O7 4_565 1.542(3) no
P2 O11 . 1.551(3) no
O1 H1 . 0.817(10) no
O1 H2 . 0.818(10) no
O2 H3 . 0.822(10) no
O2 H4 . 0.815(10) no
O8 H5 . 0.83 no
O9 H6 . 0.816(10) no

loop_
_geom_hbond_atom_site_label_D
_geom_hbond_atom_site_label_H
_geom_hbond_atom_site_label_A
_geom_hbond_site_symmetry_A
_geom_hbond_distance_DH
_geom_hbond_distance_HA
_geom_hbond_distance_DA
_geom_hbond_angle_DHA
O1 H1 O9 4_565 0.817(10) 2.49(5) 3.039(5) 126(5)
O1 H1 O7 4_565 0.817(10) 2.60(5) 3.166(4) 127(5)
O1 H2 O8 2_556 0.818(10) 2.33(3) 3.101(4) 157(6)
O1 H2 O11 4_666 0.818(10) 2.39(5) 2.878(4) 119(5)
O2 H3 O9 3_657 0.822(10) 2.01(3) 2.733(4) 147(5)
O2 H4 O1 4_666 0.815(10) 2.03(3) 2.765(5) 149(6)
O2 H3 O10 1_455 0.822(10) 2.63(5) 3.161(4) 123(5)
O8 H5 O10 3_656 0.83 2.11 2.692(4) 126.2(2)
O9 H6 O5 1_656 0.816(10) 1.80(2) 2.584(4) 160(6)
